data_7053414
loop_
_publ_author_name
'Jenter, Jelena'
'Roesky, Peter W.'

_publ_section_title
;
 Dimeric complexes of lithium and sodium forming a
 tetrametallacyclobuta[1,2:1,4:2,3:3,4]tetracyclopentane structure
;
_journal_issue 8
_journal_name_full 'New Journal of Chemistry'
_journal_page_first 1541
_journal_paper_doi 10.1039/b9nj00651f
_journal_volume 34
_journal_year 2010
_chemical_formula_sum 'C70.5 H88 N6 Na2'
_chemical_formula_weight 1065.45
_chemical_name_systematic
;
?
;
_space_group_IT_number 2
_symmetry_cell_setting triclinic
_symmetry_space_group_name_Hall '-P 1'
_symmetry_space_group_name_H-M 'P -1'
_atom_sites_solution_hydrogens geom
_atom_sites_solution_primary direct
_atom_sites_solution_secondary difmap
_audit_creation_method SHELXL-97
_cell_angle_alpha 83.20(3)
_cell_angle_beta 80.33(3)
_cell_angle_gamma 80.59(3)
_cell_formula_units_Z 2
_cell_length_a 11.205(2)
_cell_length_b 12.304(3)
_cell_length_c 24.047(5)
_cell_measurement_temperature 200(2)
_cell_volume 3210.1(12)
_computing_cell_refinement 'STOE X-AREA, PLATON (A.L.Spek, 2005)'
_computing_data_collection 'STOE X-AREA'
_computing_data_reduction 'STOE X-RED, PLATON (A.L.Spek, 2005)'
_computing_molecular_graphics 'Diamond 2.1e/3'
_computing_publication_material 'X-STEP32, Microsoft Word'
_computing_structure_refinement 'SHELXL-97 (Sheldrick, 1997)'
_computing_structure_solution 'SHELXS-97 (Sheldrick, 1997)'
_diffrn_ambient_temperature 200(2)
_diffrn_measured_fraction_theta_full 0.993
_diffrn_measured_fraction_theta_max 0.993
_diffrn_measurement_device_type 'STOE IPDS 2T'
_diffrn_measurement_method 'area detector'
_diffrn_radiation_monochromator graphite
_diffrn_radiation_source 'fine-focus sealed tube'
_diffrn_radiation_type MoK\a
_diffrn_radiation_wavelength 0.71073
_diffrn_reflns_av_R_equivalents 0.0724
_diffrn_reflns_av_sigmaI/netI 0.0745
_diffrn_reflns_limit_h_max 13
_diffrn_reflns_limit_h_min -12
_diffrn_reflns_limit_k_max 14
_diffrn_reflns_limit_k_min -15
_diffrn_reflns_limit_l_max 29
_diffrn_reflns_limit_l_min -29
_diffrn_reflns_number 26156
_diffrn_reflns_theta_full 26.00
_diffrn_reflns_theta_max 26.00
_diffrn_reflns_theta_min 1.68
_exptl_absorpt_coefficient_mu 0.076
_exptl_absorpt_correction_type none
_exptl_crystal_colour colorless
_exptl_crystal_density_diffrn 1.102
_exptl_crystal_density_method 'not measured'
_exptl_crystal_description prism
_exptl_crystal_F_000 1150
_exptl_crystal_size_max 0.258
_exptl_crystal_size_mid 0.182
_exptl_crystal_size_min 0.139
_refine_diff_density_max 0.760
_refine_diff_density_min -0.458
_refine_diff_density_rms 0.051
_refine_ls_extinction_method none
_refine_ls_goodness_of_fit_ref 1.003
_refine_ls_hydrogen_treatment constr
_refine_ls_matrix_type full
_refine_ls_number_parameters 725
_refine_ls_number_reflns 12534
_refine_ls_number_restraints 202
_refine_ls_restrained_S_all 1.472
_refine_ls_R_factor_all 0.1129
_refine_ls_R_factor_gt 0.0699
_refine_ls_shift/su_max 0.000
_refine_ls_shift/su_mean 0.000
_refine_ls_structure_factor_coef Fsqd
_refine_ls_weighting_details 'calc w=1/[\s^2^(Fo^2^)+(0.1101P)^2^+0.0000P] where P=(Fo^2^+2Fc^2^)/3'
_refine_ls_weighting_scheme calc
_refine_ls_wR_factor_gt 0.1774
_refine_ls_wR_factor_ref 0.1976
_reflns_number_gt 7886
_reflns_number_total 12534
_reflns_threshold_expression >2sigma(I)
_cod_data_source_file b9nj00651f.txt
_cod_data_source_block 3
_cod_original_cell_volume 3210.2(11)
_cod_original_sg_symbol_H-M P-1
_cod_original_formula_sum 'C70.50 H88 N6 Na2'
_cod_database_code 7053414

loop_
_symmetry_equiv_pos_as_xyz
'x, y, z'
'-x, -y, -z'

loop_
_atom_site_label
_atom_site_type_symbol
_atom_site_fract_x
_atom_site_fract_y
_atom_site_fract_z
_atom_site_U_iso_or_equiv
_atom_site_adp_type
_atom_site_occupancy
_atom_site_symmetry_multiplicity
_atom_site_calc_flag
_atom_site_refinement_flags
_atom_site_disorder_assembly
_atom_site_disorder_group
C1 C 1.0014(3) 0.4332(3) 0.09652(14) 0.0362(8) Uani 1 1 d D . .
H1 H 0.9952 0.4380 0.0574 0.043 Uiso 1 1 calc R . .
C2 C 0.9383(3) 0.5251(3) 0.12659(13) 0.0340(8) Uani 1 1 d D . .
C3 C 0.8952(3) 0.6271(3) 0.09870(14) 0.0390(8) Uani 1 1 d D . .
H3 H 0.8962 0.6439 0.0591 0.047 Uiso 1 1 calc R . .
C4 C 0.8510(3) 0.6984(3) 0.14028(14) 0.0375(8) Uani 1 1 d D . .
H4 H 0.8173 0.7743 0.1352 0.045 Uiso 1 1 calc R . .
C5 C 0.8665(3) 0.6349(3) 0.19132(13) 0.0326(7) Uani 1 1 d D . .
C6 C 0.8165(3) 0.6808(3) 0.24645(14) 0.0355(8) Uani 1 1 d D . .
H6 H 0.7921 0.7586 0.2457 0.043 Uiso 1 1 calc R . .
C7 C 1.1289(4) 0.2703(3) 0.07618(14) 0.0388(8) Uani 1 1 d . . .
C8 C 1.0754(4) 0.1801(3) 0.06614(15) 0.0441(9) Uani 1 1 d . . .
C9 C 1.1426(5) 0.1067(4) 0.02914(18) 0.0573(12) Uani 1 1 d . . .
H9 H 1.1079 0.0453 0.0219 0.069 Uiso 1 1 calc R . .
C10 C 1.2587(5) 0.1208(5) 0.00264(19) 0.0662(14) Uani 1 1 d . . .
H10 H 1.3034 0.0694 -0.0225 0.079 Uiso 1 1 calc R . .
C11 C 1.3101(5) 0.2102(4) 0.01283(18) 0.0593(12) Uani 1 1 d . . .
H11 H 1.3903 0.2194 -0.0056 0.071 Uiso 1 1 calc R . .
C12 C 1.2469(4) 0.2868(4) 0.04941(16) 0.0471(10) Uani 1 1 d . . .
C13 C 0.7468(4) 0.6855(3) 0.34147(14) 0.0397(9) Uani 1 1 d . . .
C14 C 0.8157(4) 0.6853(4) 0.38512(16) 0.0498(10) Uani 1 1 d . B .
C15 C 0.7622(5) 0.7456(4) 0.43129(18) 0.0638(13) Uani 1 1 d . . .
H15 H 0.8074 0.7473 0.4612 0.077 Uiso 1 1 calc R . .
C16 C 0.6449(5) 0.8025(4) 0.43395(19) 0.0632(14) Uani 1 1 d . . .
H16 H 0.6108 0.8447 0.4650 0.076 Uiso 1 1 calc R . .
C17 C 0.5770(4) 0.7981(4) 0.39171(18) 0.0528(11) Uani 1 1 d . . .
H17 H 0.4956 0.8360 0.3946 0.063 Uiso 1 1 calc R . .
C18 C 0.6251(4) 0.7392(3) 0.34462(16) 0.0430(9) Uani 1 1 d . . .
C19 C 1.3038(4) 0.3861(4) 0.05828(18) 0.0548(11) Uani 1 1 d . . .
H19 H 1.2588 0.4156 0.0942 0.066 Uiso 1 1 calc R . .
C20 C 1.4380(6) 0.3570(6) 0.0652(3) 0.098(2) Uani 1 1 d . . .
H20A H 1.4471 0.2981 0.0961 0.148 Uiso 1 1 calc R . .
H20B H 1.4678 0.4226 0.0741 0.148 Uiso 1 1 calc R . .
H20C H 1.4857 0.3315 0.0299 0.148 Uiso 1 1 calc R . .
C21 C 1.2881(6) 0.4774(5) 0.0113(3) 0.0811(16) Uani 1 1 d . . .
H21A H 1.3253 0.5403 0.0183 0.122 Uiso 1 1 calc R . .
H21B H 1.2007 0.5011 0.0099 0.122 Uiso 1 1 calc R . .
H21C H 1.3281 0.4503 -0.0250 0.122 Uiso 1 1 calc R . .
C22 C 0.9453(4) 0.1653(4) 0.09256(17) 0.0488(10) Uani 1 1 d . . .
H22 H 0.9245 0.2049 0.1277 0.059 Uiso 1 1 calc R . .
C23 C 0.9295(5) 0.0439(4) 0.1093(2) 0.0697(14) Uani 1 1 d . . .
H23A H 0.8443 0.0393 0.1263 0.105 Uiso 1 1 calc R . .
H23B H 0.9838 0.0117 0.1369 0.105 Uiso 1 1 calc R . .
H23C H 0.9502 0.0030 0.0756 0.105 Uiso 1 1 calc R . .
C24 C 0.8565(5) 0.2174(5) 0.0528(2) 0.0701(14) Uani 1 1 d . . .
H24A H 0.7730 0.2077 0.0705 0.105 Uiso 1 1 calc R . .
H24B H 0.8768 0.1819 0.0174 0.105 Uiso 1 1 calc R . .
H24C H 0.8620 0.2966 0.0448 0.105 Uiso 1 1 calc R . .
C25 C 0.9451(5) 0.6241(4) 0.38282(19) 0.0604(12) Uani 1 1 d D . .
H25 H 0.9631 0.5715 0.3528 0.072 Uiso 1 1 calc R A 1
C26A C 1.0487(14) 0.7119(13) 0.3723(7) 0.091(5) Uiso 0.50 1 d P B 1
H26A H 1.0426 0.7578 0.3364 0.137 Uiso 0.50 1 calc PR B 1
H26B H 1.1311 0.6697 0.3710 0.137 Uiso 0.50 1 calc PR B 1
H26C H 1.0328 0.7595 0.4035 0.137 Uiso 0.50 1 calc PR B 1
C26B C 1.027(3) 0.677(3) 0.3458(14) 0.077(15) Uiso 0.25 1 d PD B 2
H26D H 0.9886 0.7115 0.3129 0.115 Uiso 0.25 1 calc PR B 2
H26E H 1.0984 0.6236 0.3332 0.115 Uiso 0.25 1 calc PR B 2
H26F H 1.0524 0.7342 0.3644 0.115 Uiso 0.25 1 calc PR B 2
C26C C 1.031(2) 0.692(3) 0.3532(13) 0.043(7) Uiso 0.25 1 d P B 3
H26G H 1.0018 0.7274 0.3183 0.064 Uiso 0.25 1 calc PR B 3
H26H H 1.1101 0.6458 0.3438 0.064 Uiso 0.25 1 calc PR B 3
H26I H 1.0391 0.7483 0.3771 0.064 Uiso 0.25 1 calc PR B 3
C27 C 0.9735(7) 0.5659(6) 0.4383(3) 0.097(2) Uani 1 1 d . B .
H27A H 0.9133 0.5161 0.4532 0.146 Uiso 1 1 calc R . .
H27B H 0.9702 0.6205 0.4653 0.146 Uiso 1 1 calc R . .
H27C H 1.0556 0.5228 0.4329 0.146 Uiso 1 1 calc R . .
C28 C 0.5434(4) 0.7336(4) 0.30120(19) 0.0497(10) Uani 1 1 d . . .
H28 H 0.5858 0.6759 0.2757 0.060 Uiso 1 1 calc R . .
C29 C 0.5208(5) 0.8431(4) 0.2643(2) 0.0684(13) Uani 1 1 d . . .
H29A H 0.4682 0.8352 0.2367 0.103 Uiso 1 1 calc R . .
H29B H 0.5992 0.8625 0.2441 0.103 Uiso 1 1 calc R . .
H29C H 0.4807 0.9016 0.2883 0.103 Uiso 1 1 calc R . .
C30 C 0.4187(5) 0.6995(4) 0.3286(2) 0.0693(14) Uani 1 1 d . . .
H30A H 0.3694 0.6965 0.2990 0.104 Uiso 1 1 calc R . .
H30B H 0.3758 0.7539 0.3545 0.104 Uiso 1 1 calc R . .
H30C H 0.4318 0.6265 0.3497 0.104 Uiso 1 1 calc R . .
C31 C 1.2840(3) 0.4710(3) 0.27226(15) 0.0380(8) Uani 1 1 d . . .
H31 H 1.3424 0.5050 0.2858 0.046 Uiso 1 1 calc R . .
C32 C 1.2102(3) 0.4056(3) 0.31430(15) 0.0379(8) Uani 1 1 d . . .
C33 C 1.2470(4) 0.3631(4) 0.36595(17) 0.0519(11) Uani 1 1 d . . .
H33 H 1.3170 0.3766 0.3800 0.062 Uiso 1 1 calc R . .
C34 C 1.1613(4) 0.2975(4) 0.39271(16) 0.0523(11) Uani 1 1 d . . .
H34 H 1.1617 0.2556 0.4285 0.063 Uiso 1 1 calc R . .
C35 C 1.0743(4) 0.3051(3) 0.35673(14) 0.0388(8) Uani 1 1 d . . .
C36 C 0.9629(4) 0.2563(3) 0.37175(15) 0.0394(8) Uani 1 1 d . . .
H36 H 0.9563 0.2056 0.4047 0.047 Uiso 1 1 calc R . .
C37 C 1.3705(3) 0.5521(3) 0.18727(15) 0.0375(8) Uani 1 1 d . . .
C38 C 1.3295(4) 0.6525(4) 0.15717(16) 0.0446(9) Uani 1 1 d . . .
C39 C 1.4171(4) 0.7161(4) 0.12844(19) 0.0583(12) Uani 1 1 d . . .
H39 H 1.3913 0.7843 0.1079 0.070 Uiso 1 1 calc R . .
C40 C 1.5404(4) 0.6819(4) 0.12927(19) 0.0592(12) Uani 1 1 d . . .
H40 H 1.5985 0.7278 0.1108 0.071 Uiso 1 1 calc R . .
C41 C 1.5790(4) 0.5813(4) 0.15691(17) 0.0482(10) Uani 1 1 d . . .
H41 H 1.6642 0.5575 0.1563 0.058 Uiso 1 1 calc R . .
C42 C 1.4965(3) 0.5135(3) 0.18582(15) 0.0401(8) Uani 1 1 d . . .
C43 C 0.7663(3) 0.2257(3) 0.36680(15) 0.0375(8) Uani 1 1 d . . .
C44 C 0.7477(4) 0.1314(3) 0.34346(17) 0.0453(9) Uani 1 1 d . D .
C45 C 0.6394(5) 0.0892(4) 0.3632(2) 0.0639(13) Uani 1 1 d . . .
H45 H 0.6248 0.0253 0.3482 0.077 Uiso 1 1 calc R . .
C46 C 0.5528(5) 0.1377(5) 0.4038(3) 0.0743(16) Uani 1 1 d . . .
H46 H 0.4786 0.1081 0.4161 0.089 Uiso 1 1 calc R . .
C47 C 0.5730(5) 0.2281(4) 0.4266(2) 0.0670(14) Uani 1 1 d . . .
H47 H 0.5133 0.2597 0.4554 0.080 Uiso 1 1 calc R . .
C48 C 0.6793(4) 0.2753(3) 0.40836(17) 0.0493(10) Uani 1 1 d . . .
C49 C 1.5477(4) 0.4019(3) 0.21279(18) 0.0472(9) Uani 1 1 d . . .
H49 H 1.4792 0.3571 0.2243 0.057 Uiso 1 1 calc R . .
C50 C 1.6466(5) 0.3386(5) 0.1715(2) 0.0719(14) Uani 1 1 d . . .
H50A H 1.6775 0.2672 0.1904 0.108 Uiso 1 1 calc R . .
H50B H 1.7140 0.3819 0.1591 0.108 Uiso 1 1 calc R . .
H50C H 1.6114 0.3264 0.1385 0.108 Uiso 1 1 calc R . .
C51 C 1.6018(5) 0.4147(5) 0.2665(2) 0.0641(13) Uani 1 1 d . . .
H51A H 1.6338 0.3415 0.2832 0.096 Uiso 1 1 calc R . .
H51B H 1.5375 0.4510 0.2940 0.096 Uiso 1 1 calc R . .
H51C H 1.6681 0.4596 0.2561 0.096 Uiso 1 1 calc R . .
C52 C 1.1950(4) 0.6948(4) 0.15797(19) 0.0523(10) Uani 1 1 d . . .
H52 H 1.1502 0.6293 0.1654 0.063 Uiso 1 1 calc R . .
C53 C 1.1656(5) 0.7568(5) 0.1021(2) 0.0735(15) Uani 1 1 d . . .
H53A H 1.0773 0.7819 0.1052 0.110 Uiso 1 1 calc R . .
H53B H 1.1911 0.7074 0.0717 0.110 Uiso 1 1 calc R . .
H53C H 1.2094 0.8209 0.0933 0.110 Uiso 1 1 calc R . .
C54 C 1.1486(6) 0.7674(7) 0.2062(3) 0.098(2) Uani 1 1 d . . .
H54A H 1.0612 0.7943 0.2065 0.147 Uiso 1 1 calc R . .
H54B H 1.1939 0.8305 0.2010 0.147 Uiso 1 1 calc R . .
H54C H 1.1607 0.7242 0.2423 0.147 Uiso 1 1 calc R . .
C55 C 0.8462(5) 0.0773(4) 0.29938(19) 0.0599(13) Uani 1 1 d . . .
H55 H 0.8848 0.1379 0.2751 0.072 Uiso 1 1 calc R C 1
C56A C 0.9385(9) 0.0052(8) 0.3212(4) 0.059(2) Uiso 0.50 1 d P D 1
H56A H 0.9976 -0.0254 0.2901 0.089 Uiso 0.50 1 calc PR D 1
H56B H 0.9035 -0.0550 0.3456 0.089 Uiso 0.50 1 calc PR D 1
H56C H 0.9799 0.0449 0.3435 0.089 Uiso 0.50 1 calc PR D 1
C57A C 0.7804(10) 0.0152(9) 0.2586(4) 0.064(2) Uiso 0.50 1 d P D 1
H57A H 0.7149 0.0676 0.2437 0.096 Uiso 0.50 1 calc PR D 1
H57B H 0.7458 -0.0475 0.2806 0.096 Uiso 0.50 1 calc PR D 1
H57C H 0.8412 -0.0114 0.2270 0.096 Uiso 0.50 1 calc PR D 1
C56B C 0.8489(13) -0.0446(11) 0.2966(6) 0.086(3) Uiso 0.50 1 d P D 2
H56D H 0.8345 -0.0813 0.3350 0.130 Uiso 0.50 1 calc PR D 2
H56E H 0.9291 -0.0762 0.2773 0.130 Uiso 0.50 1 calc PR D 2
H56F H 0.7850 -0.0559 0.2755 0.130 Uiso 0.50 1 calc PR D 2
C57B C 0.8634(12) 0.1423(10) 0.2462(5) 0.079(3) Uiso 0.50 1 d P D 2
H57D H 0.8605 0.2199 0.2526 0.118 Uiso 0.50 1 calc PR D 2
H57E H 0.7985 0.1360 0.2246 0.118 Uiso 0.50 1 calc PR D 2
H57F H 0.9432 0.1155 0.2248 0.118 Uiso 0.50 1 calc PR D 2
C58 C 0.6968(5) 0.3774(4) 0.4344(2) 0.0638(14) Uani 1 1 d . . .
H58 H 0.7729 0.4036 0.4129 0.077 Uiso 1 1 calc R . .
C59 C 0.5926(7) 0.4707(5) 0.4285(2) 0.0851(19) Uani 1 1 d . . .
H59A H 0.6073 0.5347 0.4457 0.128 Uiso 1 1 calc R . .
H59B H 0.5157 0.4467 0.4478 0.128 Uiso 1 1 calc R . .
H59C H 0.5871 0.4913 0.3883 0.128 Uiso 1 1 calc R . .
C60 C 0.7152(7) 0.3518(6) 0.4957(3) 0.0900(19) Uani 1 1 d . . .
H60A H 0.7268 0.4194 0.5107 0.135 Uiso 1 1 calc R . .
H60B H 0.7878 0.2960 0.4984 0.135 Uiso 1 1 calc R . .
H60C H 0.6432 0.3234 0.5178 0.135 Uiso 1 1 calc R . .
C61 C 0.5296(9) 0.0375(8) 0.1226(4) 0.144(4) Uani 1 1 d U . .
H61A H 0.6052 0.0514 0.1341 0.216 Uiso 1 1 calc R . .
H61B H 0.5190 0.0791 0.0860 0.216 Uiso 1 1 calc R . .
H61C H 0.5343 -0.0418 0.1192 0.216 Uiso 1 1 calc R . .
C62 C 0.4227(6) 0.0737(4) 0.1663(3) 0.0769(16) Uani 1 1 d U . .
C63 C 0.4337(8) 0.1204(5) 0.2172(4) 0.109(3) Uani 1 1 d U . .
H63 H 0.5108 0.1327 0.2247 0.131 Uiso 1 1 calc R . .
C64 C 0.3223(9) 0.1477(5) 0.2565(3) 0.095(2) Uani 1 1 d U . .
H64 H 0.3254 0.1785 0.2906 0.114 Uiso 1 1 calc R . .
C65 C 0.2156(8) 0.1295(6) 0.2446(4) 0.104(2) Uani 1 1 d U . .
H65 H 0.1433 0.1468 0.2708 0.125 Uiso 1 1 calc R . .
C66 C 0.2079(8) 0.0890(7) 0.1985(4) 0.109(2) Uani 1 1 d U . .
H66 H 0.1303 0.0767 0.1917 0.130 Uiso 1 1 calc R . .
C67 C 0.3066(7) 0.0639(6) 0.1600(3) 0.0889(18) Uani 1 1 d U . .
H67 H 0.2949 0.0374 0.1261 0.107 Uiso 1 1 calc R . .
N1 N 1.0648(3) 0.3459(3) 0.11634(12) 0.0374(7) Uani 1 1 d . . .
N2 N 0.9200(3) 0.5289(2) 0.18471(11) 0.0319(6) Uani 1 1 d . . .
N3 N 0.8037(3) 0.6249(2) 0.29445(12) 0.0367(7) Uani 1 1 d . . .
N4 N 1.2799(3) 0.4887(3) 0.21904(12) 0.0359(7) Uani 1 1 d . . .
N5 N 1.1030(3) 0.3712(2) 0.30751(11) 0.0329(6) Uani 1 1 d . . .
N6 N 0.8728(3) 0.2762(2) 0.34409(12) 0.0359(7) Uani 1 1 d . . .
Na1 Na 0.89365(14) 0.43972(11) 0.28177(6) 0.0394(4) Uani 1 1 d . . .
Na2 Na 1.13129(15) 0.38088(15) 0.20209(6) 0.0503(4) Uani 1 1 d . . .
C151 C 0.9161(11) 0.0004(15) 0.5001(7) 0.135(5) Uani 0.50 1 d PGDU E -1
H151 H 0.8295 0.0064 0.5078 0.162 Uiso 0.50 1 calc PR E -1
C152 C 0.9791(15) -0.0393(13) 0.4499(6) 0.188(7) Uani 0.50 1 d PGDU E -1
H152 H 0.9354 -0.0605 0.4233 0.226 Uiso 0.50 1 calc PR E -1
C153 C 1.1059(15) -0.0480(13) 0.4386(6) 0.211(7) Uani 0.50 1 d PGDU E -1
C154 C 1.1698(11) -0.0170(13) 0.4775(8) 0.163(6) Uani 0.50 1 d PGDU E -1
H154 H 1.2565 -0.0230 0.4698 0.195 Uiso 0.50 1 calc PR E -1
C155 C 1.1069(15) 0.0227(14) 0.5277(7) 0.160(6) Uani 0.50 1 d PGDU E -1
H155 H 1.1506 0.0439 0.5543 0.192 Uiso 0.50 1 calc PR E -1
C156 C 0.9801(15) 0.0315(15) 0.5390(6) 0.159(6) Uani 0.50 1 d PGDU E -1
H156 H 0.9371 0.0586 0.5732 0.191 Uiso 0.50 1 calc PR E -1
C157 C 1.1485(19) -0.0542(16) 0.4054(7) 0.266(10) Uani 0.50 1 d PGDU E -1
H15A H 1.2356 -0.0591 0.4080 0.400 Uiso 0.50 1 calc PR E -1
H15B H 1.1238 0.0106 0.3798 0.400 Uiso 0.50 1 calc PR E -1
H15C H 1.1344 -0.1213 0.3907 0.400 Uiso 0.50 1 calc PR E -1

loop_
_atom_site_aniso_label
_atom_site_aniso_U_11
_atom_site_aniso_U_22
_atom_site_aniso_U_33
_atom_site_aniso_U_23
_atom_site_aniso_U_13
_atom_site_aniso_U_12
C1 0.038(2) 0.045(2) 0.0271(16) -0.0046(15) -0.0045(14) -0.0110(17)
C2 0.0309(19) 0.043(2) 0.0295(16) -0.0035(14) -0.0034(13) -0.0102(15)
C3 0.039(2) 0.049(2) 0.0290(17) 0.0011(15) -0.0049(14) -0.0083(17)
C4 0.037(2) 0.0357(19) 0.0390(18) 0.0029(15) -0.0054(15) -0.0085(15)
C5 0.0343(19) 0.0340(18) 0.0307(16) -0.0022(14) -0.0041(14) -0.0103(15)
C6 0.040(2) 0.0292(17) 0.0381(18) -0.0030(14) -0.0044(15) -0.0084(15)
C7 0.046(2) 0.042(2) 0.0276(16) -0.0053(15) -0.0053(15) -0.0027(17)
C8 0.055(3) 0.045(2) 0.0334(18) -0.0074(16) -0.0072(16) -0.0066(19)
C9 0.072(3) 0.053(3) 0.048(2) -0.017(2) -0.003(2) -0.008(2)
C10 0.075(4) 0.069(3) 0.049(2) -0.024(2) 0.009(2) 0.001(3)
C11 0.052(3) 0.072(3) 0.049(2) -0.011(2) 0.008(2) -0.005(2)
C12 0.051(3) 0.052(2) 0.0359(19) -0.0055(17) 0.0018(17) -0.0081(19)
C13 0.053(2) 0.0318(18) 0.0328(17) -0.0026(14) -0.0003(16) -0.0094(17)
C14 0.067(3) 0.047(2) 0.0343(19) -0.0054(17) -0.0071(18) -0.005(2)
C15 0.090(4) 0.064(3) 0.038(2) -0.012(2) -0.008(2) -0.007(3)
C16 0.087(4) 0.055(3) 0.044(2) -0.018(2) 0.015(2) -0.015(3)
C17 0.058(3) 0.041(2) 0.055(2) -0.0091(19) 0.012(2) -0.013(2)
C18 0.050(2) 0.0307(19) 0.046(2) -0.0032(16) 0.0043(17) -0.0114(17)
C19 0.050(3) 0.070(3) 0.045(2) -0.012(2) 0.0069(18) -0.021(2)
C20 0.081(4) 0.092(5) 0.135(6) 0.009(4) -0.047(4) -0.034(4)
C21 0.086(4) 0.063(3) 0.099(4) 0.005(3) -0.022(3) -0.026(3)
C22 0.054(3) 0.056(3) 0.041(2) -0.0144(18) -0.0039(18) -0.016(2)
C23 0.081(4) 0.062(3) 0.071(3) -0.007(2) -0.006(3) -0.026(3)
C24 0.061(3) 0.083(4) 0.068(3) -0.004(3) -0.016(2) -0.013(3)
C25 0.079(3) 0.058(3) 0.045(2) -0.013(2) -0.024(2) 0.006(2)
C27 0.089(5) 0.106(5) 0.094(4) 0.028(4) -0.038(4) -0.011(4)
C28 0.046(2) 0.041(2) 0.063(3) -0.0106(19) -0.0040(19) -0.0075(18)
C29 0.067(3) 0.058(3) 0.081(3) 0.006(3) -0.020(3) -0.009(2)
C30 0.056(3) 0.059(3) 0.095(4) -0.012(3) -0.004(3) -0.017(2)
C31 0.0306(19) 0.042(2) 0.045(2) -0.0070(16) -0.0058(15) -0.0128(16)
C32 0.035(2) 0.044(2) 0.0379(18) -0.0054(15) -0.0062(15) -0.0125(16)
C33 0.044(2) 0.075(3) 0.042(2) 0.002(2) -0.0148(17) -0.021(2)
C34 0.050(3) 0.070(3) 0.0366(19) 0.0134(19) -0.0112(17) -0.018(2)
C35 0.040(2) 0.043(2) 0.0328(17) 0.0029(15) -0.0022(15) -0.0114(16)
C36 0.043(2) 0.040(2) 0.0342(17) 0.0044(15) 0.0007(15) -0.0138(17)
C37 0.034(2) 0.043(2) 0.0384(18) -0.0008(15) -0.0056(15) -0.0158(16)
C38 0.038(2) 0.052(2) 0.046(2) 0.0069(18) -0.0094(16) -0.0163(18)
C39 0.048(3) 0.062(3) 0.064(3) 0.025(2) -0.014(2) -0.023(2)
C40 0.041(3) 0.074(3) 0.061(3) 0.020(2) -0.006(2) -0.027(2)
C41 0.031(2) 0.066(3) 0.047(2) 0.0017(19) -0.0028(16) -0.0141(19)
C42 0.033(2) 0.049(2) 0.0404(19) -0.0016(16) -0.0066(15) -0.0133(17)
C43 0.037(2) 0.0340(19) 0.0397(18) 0.0068(15) -0.0010(15) -0.0112(15)
C44 0.049(2) 0.035(2) 0.051(2) 0.0022(17) -0.0014(18) -0.0145(17)
C45 0.066(3) 0.051(3) 0.078(3) -0.003(2) 0.000(3) -0.032(2)
C46 0.050(3) 0.070(3) 0.100(4) -0.001(3) 0.014(3) -0.032(3)
C47 0.059(3) 0.058(3) 0.077(3) -0.007(2) 0.024(2) -0.022(2)
C48 0.048(2) 0.044(2) 0.051(2) 0.0002(18) 0.0107(18) -0.0142(19)
C49 0.036(2) 0.045(2) 0.062(2) -0.0045(19) -0.0058(18) -0.0095(17)
C50 0.049(3) 0.071(3) 0.094(4) -0.022(3) -0.009(3) 0.003(2)
C51 0.057(3) 0.068(3) 0.066(3) 0.009(2) -0.022(2) -0.001(2)
C52 0.039(2) 0.051(2) 0.067(3) 0.009(2) -0.0130(19) -0.0127(19)
C53 0.052(3) 0.082(4) 0.085(4) 0.018(3) -0.025(3) -0.010(3)
C54 0.055(4) 0.135(6) 0.101(5) -0.038(4) -0.007(3) 0.008(4)
C55 0.080(3) 0.038(2) 0.058(3) -0.0065(19) 0.015(2) -0.022(2)
C58 0.072(3) 0.055(3) 0.059(3) -0.015(2) 0.024(2) -0.022(2)
C59 0.132(6) 0.051(3) 0.063(3) -0.008(2) 0.003(3) -0.004(3)
C60 0.109(5) 0.082(4) 0.083(4) -0.020(3) -0.020(3) -0.014(4)
C61 0.117(6) 0.114(6) 0.160(7) 0.019(5) 0.053(5) 0.002(5)
C62 0.081(4) 0.048(3) 0.089(4) 0.011(3) 0.003(3) 0.000(3)
C63 0.118(6) 0.056(3) 0.163(7) 0.022(4) -0.050(5) -0.030(4)
C64 0.144(7) 0.054(3) 0.087(4) -0.020(3) -0.009(4) -0.011(4)
C65 0.109(6) 0.072(4) 0.126(6) -0.017(4) 0.002(5) -0.010(4)
C66 0.099(5) 0.111(6) 0.106(5) -0.007(4) 0.001(4) -0.006(4)
C67 0.093(5) 0.092(4) 0.074(4) -0.002(3) -0.009(3) 0.000(4)
N1 0.0400(18) 0.0400(17) 0.0330(15) -0.0080(13) -0.0027(13) -0.0076(14)
N2 0.0320(16) 0.0350(16) 0.0301(14) -0.0032(11) -0.0041(11) -0.0099(12)
N3 0.0430(18) 0.0334(16) 0.0339(15) -0.0044(12) -0.0034(12) -0.0076(13)
N4 0.0304(16) 0.0398(17) 0.0384(16) -0.0011(13) -0.0031(12) -0.0119(13)
N5 0.0318(16) 0.0356(16) 0.0317(14) -0.0021(12) -0.0017(11) -0.0104(12)
N6 0.0339(17) 0.0330(16) 0.0395(15) 0.0030(12) 0.0000(13) -0.0111(13)
Na1 0.0416(8) 0.0325(7) 0.0407(7) 0.0032(6) -0.0015(6) -0.0049(6)
Na2 0.0472(10) 0.0753(12) 0.0356(7) -0.0095(7) -0.0045(6) -0.0293(8)
C151 0.179(10) 0.080(8) 0.153(9) 0.035(7) -0.056(7) -0.038(9)
C152 0.222(10) 0.152(12) 0.205(11) -0.031(10) -0.052(9) -0.037(11)
C153 0.225(10) 0.193(13) 0.213(11) -0.039(10) -0.019(8) -0.020(11)
C154 0.189(10) 0.094(9) 0.195(10) 0.035(8) -0.027(7) -0.029(9)
C155 0.178(9) 0.124(11) 0.189(10) 0.017(9) -0.044(9) -0.062(10)
C156 0.176(9) 0.133(11) 0.178(10) 0.000(9) -0.047(8) -0.043(10)
C157 0.276(13) 0.286(17) 0.227(11) -0.052(13) -0.005(10) -0.023(13)

loop_
_atom_type_symbol
_atom_type_description
_atom_type_scat_dispersion_real
_atom_type_scat_dispersion_imag
_atom_type_scat_source
C C 0.0033 0.0016 'International Tables Vol C Tables 4.2.6.8 and 6.1.1.4'
H H 0.0000 0.0000 'International Tables Vol C Tables 4.2.6.8 and 6.1.1.4'
N N 0.0061 0.0033 'International Tables Vol C Tables 4.2.6.8 and 6.1.1.4'
Na Na 0.0362 0.0249 'International Tables Vol C Tables 4.2.6.8 and 6.1.1.4'

loop_
_geom_angle_atom_site_label_1
_geom_angle_atom_site_label_2
_geom_angle_atom_site_label_3
_geom_angle
N1 C1 C2 127.5(3)
N1 C1 Na2 47.41(18)
C2 C1 Na2 82.4(2)
N2 C2 C3 111.5(3)
N2 C2 C1 126.0(3)
C3 C2 C1 122.4(3)
C4 C3 C2 106.5(3)
C3 C4 C5 105.2(3)
N2 C5 C4 113.6(3)
N2 C5 C6 125.5(3)
C4 C5 C6 120.7(3)
N2 C5 Na1 51.44(16)
C4 C5 Na1 162.6(2)
C6 C5 Na1 74.23(19)
N3 C6 C5 125.6(3)
N3 C6 Na1 48.40(19)
C5 C6 Na1 77.4(2)
C12 C7 C8 121.5(4)
C12 C7 N1 118.3(3)
C8 C7 N1 120.2(3)
C9 C8 C7 118.2(4)
C9 C8 C22 120.1(4)
C7 C8 C22 121.6(3)
C10 C9 C8 121.4(4)
C9 C10 C11 119.8(4)
C10 C11 C12 121.4(4)
C11 C12 C7 117.8(4)
C11 C12 C19 120.3(4)
C7 C12 C19 121.9(4)
C14 C13 C18 121.7(3)
C14 C13 N3 117.1(4)
C18 C13 N3 121.1(3)
C15 C14 C13 118.0(4)
C15 C14 C25 120.1(4)
C13 C14 C25 121.8(4)
C16 C15 C14 121.0(5)
C17 C16 C15 120.1(4)
C16 C17 C18 121.7(5)
C17 C18 C13 117.4(4)
C17 C18 C28 118.8(4)
C13 C18 C28 123.8(3)
C21 C19 C12 111.5(4)
C21 C19 C20 110.2(4)
C12 C19 C20 113.1(5)
C24 C22 C8 110.4(4)
C24 C22 C23 109.7(4)
C8 C22 C23 113.0(4)
C26B C25 C26C 11(2)
C26B C25 C27 122.9(18)
C26C C25 C27 116.4(14)
C26B C25 C14 112.2(19)
C26C C25 C14 110.7(12)
C27 C25 C14 114.1(5)
C26B C25 C26A 32.2(16)
C26C C25 C26A 21.1(14)
C27 C25 C26A 98.7(7)
C14 C25 C26A 111.6(7)
C18 C28 C29 112.5(4)
C18 C28 C30 112.4(4)
C29 C28 C30 108.7(4)
N4 C31 C32 127.8(3)
N4 C31 Na2 50.47(17)
C32 C31 Na2 77.4(2)
N5 C32 C33 112.0(3)
N5 C32 C31 125.8(3)
C33 C32 C31 122.1(3)
N5 C32 Na2 53.97(17)
C33 C32 Na2 152.6(3)
C31 C32 Na2 74.9(2)
C34 C33 C32 106.3(3)
C33 C34 C35 106.3(3)
N5 C35 C34 111.8(3)
N5 C35 C36 124.5(3)
C34 C35 C36 123.5(3)
N5 C35 Na1 53.14(18)
C34 C35 Na1 151.9(3)
C36 C35 Na1 74.4(2)
N6 C36 C35 125.0(3)
N6 C36 Na1 48.16(18)
C35 C36 Na1 78.2(2)
C38 C37 C42 121.1(3)
C38 C37 N4 118.1(3)
C42 C37 N4 120.8(3)
C39 C38 C37 118.0(4)
C39 C38 C52 120.1(4)
C37 C38 C52 121.8(3)
C40 C39 C38 121.4(4)
C41 C40 C39 119.8(4)
C40 C41 C42 121.7(4)
C41 C42 C37 117.9(4)
C41 C42 C49 117.9(4)
C37 C42 C49 124.1(3)
C48 C43 C44 121.5(3)
C48 C43 N6 119.6(3)
C44 C43 N6 118.8(3)
C45 C44 C43 117.7(4)
C45 C44 C55 122.2(4)
C43 C44 C55 120.1(3)
C46 C45 C44 121.4(4)
C47 C46 C45 120.2(4)
C46 C47 C48 121.3(5)
C47 C48 C43 117.9(4)
C47 C48 C58 119.4(4)
C43 C48 C58 122.7(4)
C42 C49 C50 111.9(4)
C42 C49 C51 111.0(4)
C50 C49 C51 109.2(4)
C38 C52 C54 110.0(4)
C38 C52 C53 113.3(4)
C54 C52 C53 110.4(5)
C56A C55 C57B 123.8(8)
C56A C55 C56B 62.0(7)
C57B C55 C56B 115.9(8)
C56A C55 C44 114.9(5)
C57B C55 C44 114.2(6)
C56B C55 C44 116.0(6)
C56A C55 C57A 110.7(6)
C57B C55 C57A 76.9(6)
C56B C55 C57A 51.1(6)
C44 C55 C57A 108.7(5)
C59 C58 C60 110.5(4)
C59 C58 C48 112.0(5)
C60 C58 C48 112.1(4)
C67 C62 C63 115.2(6)
C67 C62 C61 121.1(7)
C63 C62 C61 123.7(8)
C62 C63 C64 117.3(7)
C65 C64 C63 119.7(7)
C66 C65 C64 121.8(8)
C65 C66 C67 121.5(9)
C66 C67 C62 124.4(7)
C1 N1 C7 116.8(3)
C1 N1 Na2 109.7(2)
C7 N1 Na2 126.5(3)
C5 N2 C2 103.2(3)
C5 N2 Na1 102.9(2)
C2 N2 Na1 151.7(2)
C5 N2 Na2 141.9(2)
C2 N2 Na2 94.9(2)
Na1 N2 Na2 70.51(9)
C6 N3 C13 116.0(3)
C6 N3 Na1 107.9(2)
C13 N3 Na1 136.0(2)
C31 N4 C37 115.0(3)
C31 N4 Na2 105.3(2)
C37 N4 Na2 139.1(2)
C35 N5 C32 103.6(3)
C35 N5 Na2 144.3(2)
C32 N5 Na2 99.5(2)
C35 N5 Na1 100.9(2)
C32 N5 Na1 143.0(2)
Na2 N5 Na1 74.94(10)
C36 N6 C43 117.7(3)
C36 N6 Na1 108.3(2)
C43 N6 Na1 130.2(2)
N3 Na1 N6 129.42(12)
N3 Na1 N2 77.65(11)
N6 Na1 N2 148.89(12)
N3 Na1 N5 119.51(12)
N6 Na1 N5 74.44(11)
N2 Na1 N5 107.71(11)
N3 Na1 C6 23.65(9)
N6 Na1 C6 151.80(12)
N2 Na1 C6 54.03(10)
N5 Na1 C6 121.18(11)
N3 Na1 C36 128.01(11)
N6 Na1 C36 23.53(10)
N2 Na1 C36 151.87(12)
N5 Na1 C36 52.51(10)
C6 Na1 C36 150.31(11)
N3 Na1 Na2 122.63(10)
N6 Na1 Na2 104.47(10)
N2 Na1 Na2 60.12(9)
N5 Na1 Na2 52.23(7)
C6 Na1 Na2 103.43(9)
C36 Na1 Na2 92.95(9)
N3 Na1 C5 51.97(10)
N6 Na1 C5 165.94(12)
N2 Na1 C5 25.69(9)
N5 Na1 C5 118.11(11)
C6 Na1 C5 28.38(9)
C36 Na1 C5 170.34(11)
Na2 Na1 C5 80.94(9)
N3 Na1 C35 123.31(12)
N6 Na1 C35 50.48(10)
N2 Na1 C35 133.02(11)
N5 Na1 C35 26.00(9)
C6 Na1 C35 136.39(11)
C36 Na1 C35 27.32(10)
Na2 Na1 C35 74.24(8)
C5 Na1 C35 143.04(11)
N4 Na2 N1 132.28(12)
N4 Na2 N5 77.21(10)
N1 Na2 N5 150.05(11)
N4 Na2 N2 107.04(12)
N1 Na2 N2 70.69(11)
N5 Na2 N2 98.30(11)
N4 Na2 C31 24.24(10)
N1 Na2 C31 156.38(12)
N5 Na2 C31 53.47(10)
N2 Na2 C31 111.88(11)
N4 Na2 C32 51.94(10)
N1 Na2 C32 175.14(12)
N5 Na2 C32 26.55(9)
N2 Na2 C32 111.29(11)
C31 Na2 C32 27.72(10)
N4 Na2 Na1 109.01(10)
N1 Na2 Na1 103.97(10)
N5 Na2 Na1 52.84(8)
N2 Na2 Na1 49.37(7)
C31 Na2 Na1 93.80(9)
C32 Na2 Na1 75.06(9)
N4 Na2 C1 121.92(11)
N1 Na2 C1 22.93(10)
N5 Na2 C1 145.13(12)
N2 Na2 C1 50.22(10)
C31 Na2 C1 143.82(12)
C32 Na2 C1 160.50(13)
Na1 Na2 C1 92.32(9)
C152 C151 C156 120.0
C153 C152 C151 120.0
C157 C153 C152 124.3
C157 C153 C154 113.6
C152 C153 C154 120.0
C155 C154 C153 120.0
C154 C155 C156 120.0
C155 C156 C151 120.0

loop_
_geom_bond_atom_site_label_1
_geom_bond_atom_site_label_2
_geom_bond_distance
C1 N1 1.277(5)
C1 C2 1.435(5)
C1 Na2 3.086(4)
C2 N2 1.383(4)
C2 C3 1.404(5)
C3 C4 1.383(5)
C4 C5 1.395(5)
C5 N2 1.359(5)
C5 C6 1.488(5)
C5 Na1 3.056(4)
C6 N3 1.271(4)
C6 Na1 3.013(4)
C7 C12 1.406(6)
C7 C8 1.407(5)
C7 N1 1.440(5)
C8 C9 1.385(6)
C8 C22 1.520(6)
C9 C10 1.378(7)
C10 C11 1.386(7)
C11 C12 1.390(6)
C12 C19 1.519(6)
C13 C14 1.403(6)
C13 C18 1.409(6)
C13 N3 1.429(5)
C14 C15 1.403(6)
C14 C25 1.515(7)
C15 C16 1.380(8)
C16 C17 1.378(7)
C17 C18 1.400(6)
C18 C28 1.514(6)
C19 C21 1.508(7)
C19 C20 1.520(8)
C22 C24 1.510(7)
C22 C23 1.532(7)
C25 C26B 1.36(2)
C25 C26C 1.42(2)
C25 C27 1.497(7)
C25 C26A 1.681(16)
C28 C29 1.533(7)
C28 C30 1.542(6)
C31 N4 1.280(5)
C31 C32 1.448(5)
C31 Na2 3.006(4)
C32 N5 1.377(4)
C32 C33 1.390(5)
C32 Na2 3.040(4)
C33 C34 1.382(6)
C34 C35 1.394(6)
C35 N5 1.377(4)
C35 C36 1.446(5)
C35 Na1 3.084(4)
C36 N6 1.276(5)
C36 Na1 3.035(4)
C37 C38 1.405(6)
C37 C42 1.410(6)
C37 N4 1.443(4)
C38 C39 1.396(5)
C38 C52 1.510(6)
C39 C40 1.379(7)
C40 C41 1.374(7)
C41 C42 1.390(5)
C42 C49 1.513(6)
C43 C48 1.394(6)
C43 C44 1.406(5)
C43 N6 1.432(4)
C44 C45 1.386(6)
C44 C55 1.523(6)
C45 C46 1.372(7)
C46 C47 1.363(7)
C47 C48 1.392(6)
C48 C58 1.522(6)
C49 C50 1.534(7)
C49 C51 1.549(6)
C52 C54 1.518(8)
C52 C53 1.524(7)
C55 C56A 1.380(11)
C55 C57B 1.428(12)
C55 C56B 1.505(14)
C55 C57A 1.642(11)
C58 C59 1.509(8)
C58 C60 1.514(8)
C61 C62 1.499(9)
C62 C67 1.361(9)
C62 C63 1.445(10)
C63 C64 1.450(11)
C64 C65 1.335(11)
C65 C66 1.289(11)
C66 C67 1.336(10)
N1 Na2 2.413(3)
N2 Na1 2.451(3)
N2 Na2 2.800(4)
N3 Na1 2.369(3)
N4 Na2 2.404(3)
N5 Na2 2.492(3)
N5 Na1 2.513(3)
N6 Na1 2.382(3)
Na1 Na2 3.045(2)
C151 C152 1.3900
C151 C156 1.3900
C152 C153 1.3900
C153 C157 0.8647
C153 C154 1.3900
C154 C155 1.3900
C155 C156 1.3900
